data_7242734
loop_
_publ_author_name
'Mukherjee, Aparajita'
'Bhattacharya, Samaresh'

_publ_section_title
;
 Dual utility of a single diphosphine--ruthenium complex: a precursor for
 new complexes and, a pre-catalyst for transfer-hydrogenation and
 Oppenauer oxidation
;
_journal_issue 26
_journal_name_full 'RSC Advances'
_journal_page_first 15617
_journal_page_last 15631
_journal_paper_doi 10.1039/D1RA01594J
_journal_volume 11
_journal_year 2021
_chemical_formula_sum 'C46 H34 N4 O2 P2 Ru'
_chemical_formula_weight 837.78
_space_group_IT_number 14
_space_group_name_Hall '-P 2yn'
_space_group_name_H-M_alt 'P 1 21/n 1'
_symmetry_cell_setting monoclinic
_symmetry_space_group_name_H-M 'P 1 21/n 1'
_atom_sites_solution_hydrogens geom
_atom_sites_solution_primary direct
_atom_sites_solution_secondary difmap
_audit_creation_method SHELXL-97
_audit_update_record
;
2016-07-01 deposited with the CCDC.	2021-04-21 downloaded from the CCDC.
;
_cell_angle_alpha 90.00
_cell_angle_beta 94.246(2)
_cell_angle_gamma 90.00
_cell_formula_units_Z 4
_cell_length_a 11.5311(5)
_cell_length_b 21.0156(8)
_cell_length_c 16.2155(6)
_cell_measurement_temperature 296(2)
_cell_volume 3918.8(3)
_computing_structure_refinement 'SHELXL-97 (Sheldrick, 2008)'
_computing_structure_solution 'SHELXS-97 (Sheldrick, 2008)'
_diffrn_ambient_temperature 296(2)
_diffrn_measured_fraction_theta_full 0.995
_diffrn_measured_fraction_theta_max 0.995
_diffrn_measurement_device_type CCD
_diffrn_radiation_monochromator graphite
_diffrn_radiation_source 'fine-focus sealed tube'
_diffrn_radiation_type MoK\a
_diffrn_radiation_wavelength 0.71073
_diffrn_reflns_av_R_equivalents 0.0850
_diffrn_reflns_av_sigmaI/netI 0.0663
_diffrn_reflns_limit_h_max 14
_diffrn_reflns_limit_h_min -14
_diffrn_reflns_limit_k_max 27
_diffrn_reflns_limit_k_min -27
_diffrn_reflns_limit_l_max 21
_diffrn_reflns_limit_l_min -20
_diffrn_reflns_number 64543
_diffrn_reflns_theta_full 27.57
_diffrn_reflns_theta_max 27.57
_diffrn_reflns_theta_min 1.59
_exptl_absorpt_coefficient_mu 0.526
_exptl_crystal_density_diffrn 1.420
_exptl_crystal_density_method 'not measured'
_exptl_crystal_description parrallelepiped
_exptl_crystal_F_000 1712
_exptl_crystal_size_max 0.28
_exptl_crystal_size_mid 0.24
_exptl_crystal_size_min 0.22
_refine_diff_density_max 2.393
_refine_diff_density_min -0.591
_refine_diff_density_rms 0.097
_refine_ls_extinction_method none
_refine_ls_goodness_of_fit_ref 1.135
_refine_ls_hydrogen_treatment mixed
_refine_ls_matrix_type full
_refine_ls_number_parameters 496
_refine_ls_number_reflns 9009
_refine_ls_number_restraints 0
_refine_ls_restrained_S_all 1.135
_refine_ls_R_factor_all 0.1025
_refine_ls_R_factor_gt 0.0597
_refine_ls_shift/su_max 0.000
_refine_ls_shift/su_mean 0.000
_refine_ls_structure_factor_coef Fsqd
_refine_ls_weighting_details 'calc w=1/[\s^2^(Fo^2^)+(0.1000P)^2^+0.0000P] where P=(Fo^2^+2Fc^2^)/3'
_refine_ls_weighting_scheme calc
_refine_ls_wR_factor_gt 0.1749
_refine_ls_wR_factor_ref 0.1997
_reflns_number_gt 5591
_reflns_number_total 9009
_reflns_threshold_expression >2sigma(I)
_cod_data_source_file d1ra01594j2.cif
_cod_data_source_block sb_am4_14oct_0m
_cod_original_sg_symbol_H-M P21/n
_cod_database_code 7242734

loop_
_symmetry_equiv_pos_as_xyz
'x, y, z'
'-x+1/2, y+1/2, -z+1/2'
'-x, -y, -z'
'x-1/2, -y-1/2, z-1/2'

loop_
_atom_site_label
_atom_site_type_symbol
_atom_site_fract_x
_atom_site_fract_y
_atom_site_fract_z
_atom_site_U_iso_or_equiv
_atom_site_adp_type
_atom_site_occupancy
_atom_site_symmetry_multiplicity
_atom_site_calc_flag
_atom_site_refinement_flags
_atom_site_disorder_assembly
_atom_site_disorder_group
Ru1 Ru 0.97103(3) 0.196204(18) 0.76804(2) 0.03934(15) Uani 1 1 d . . .
P1 P 0.93521(11) 0.11333(6) 0.68207(8) 0.0396(3) Uani 1 1 d . . .
P2 P 0.89668(11) 0.25407(6) 0.66014(8) 0.0403(3) Uani 1 1 d . . .
O2 O 1.1381(3) 0.20015(16) 0.7279(2) 0.0515(9) Uani 1 1 d . . .
O1 O 0.8208(3) 0.19613(16) 0.8336(2) 0.0501(9) Uani 1 1 d . . .
C113 C 1.2408(5) 0.0180(3) 0.6582(4) 0.0650(16) Uani 1 1 d . . .
H113 H 1.3034 0.0208 0.6254 0.078 Uiso 1 1 calc R . .
C123 C 0.5980(6) 0.0578(4) 0.6957(5) 0.097(3) Uani 1 1 d . . .
H123 H 0.5295 0.0764 0.7109 0.116 Uiso 1 1 calc R . .
N2 N 1.0615(4) 0.1415(2) 0.8608(3) 0.0510(11) Uani 1 1 d . . .
N1 N 1.0060(3) 0.27396(19) 0.8475(2) 0.0436(9) Uani 1 1 d . . .
C1 C 0.9272(4) 0.1425(2) 0.5760(3) 0.0409(11) Uani 1 1 d . . .
C2 C 0.9072(4) 0.2070(2) 0.5652(3) 0.0395(11) Uani 1 1 d . . .
C211 C 0.9735(5) 0.3274(2) 0.6365(3) 0.0480(12) Uani 1 1 d . . .
C216 C 1.0877(6) 0.3209(3) 0.6163(4) 0.0677(17) Uani 1 1 d . . .
H216 H 1.1229 0.2810 0.6187 0.081 Uiso 1 1 calc R . .
C215 C 1.1506(6) 0.3743(3) 0.5924(4) 0.0770(19) Uani 1 1 d . . .
H215 H 1.2253 0.3693 0.5755 0.092 Uiso 1 1 calc R . .
C214 C 1.1028(6) 0.4327(3) 0.5940(4) 0.077(2) Uani 1 1 d . . .
H214 H 1.1452 0.4679 0.5787 0.093 Uiso 1 1 calc R . .
C213 C 0.9927(7) 0.4407(3) 0.6179(4) 0.080(2) Uani 1 1 d . . .
H213 H 0.9610 0.4812 0.6208 0.096 Uiso 1 1 calc R . .
C212 C 0.9274(5) 0.3868(3) 0.6381(4) 0.0644(16) Uani 1 1 d . . .
H212 H 0.8516 0.3921 0.6528 0.077 Uiso 1 1 calc R . .
C221 C 0.7465(4) 0.2793(2) 0.6590(3) 0.0466(12) Uani 1 1 d . . .
C226 C 0.7137(5) 0.3148(3) 0.7260(4) 0.0644(17) Uani 1 1 d . . .
H226 H 0.7700 0.3256 0.7677 0.077 Uiso 1 1 calc R . .
C225 C 0.6000(6) 0.3344(3) 0.7329(4) 0.0778(19) Uani 1 1 d . . .
H225 H 0.5805 0.3587 0.7779 0.093 Uiso 1 1 calc R . .
C224 C 0.5174(6) 0.3174(3) 0.6722(5) 0.078(2) Uani 1 1 d . . .
H224 H 0.4405 0.3295 0.6765 0.093 Uiso 1 1 calc R . .
C223 C 0.5462(5) 0.2826(3) 0.6050(5) 0.079(2) Uani 1 1 d . . .
H223 H 0.4891 0.2719 0.5638 0.094 Uiso 1 1 calc R . .
C222 C 0.6589(5) 0.2637(3) 0.5985(4) 0.0606(15) Uani 1 1 d . . .
H222 H 0.6773 0.2399 0.5529 0.073 Uiso 1 1 calc R . .
C3 C 0.8994(4) 0.2329(2) 0.4864(3) 0.0480(12) Uani 1 1 d . . .
H3 H 0.8851 0.2762 0.4793 0.058 Uiso 1 1 calc R . .
C4 C 0.9126(5) 0.1950(3) 0.4187(3) 0.0536(14) Uani 1 1 d . . .
H4 H 0.9082 0.2129 0.3661 0.064 Uiso 1 1 calc R . .
C5 C 0.9323(4) 0.1304(3) 0.4281(3) 0.0528(13) Uani 1 1 d . . .
H5 H 0.9419 0.1049 0.3822 0.063 Uiso 1 1 calc R . .
C6 C 0.9374(4) 0.1040(2) 0.5064(3) 0.0457(12) Uani 1 1 d . . .
H6 H 0.9478 0.0604 0.5129 0.055 Uiso 1 1 calc R . .
C111 C 1.0513(4) 0.0542(2) 0.6882(3) 0.0447(12) Uani 1 1 d . . .
C112 C 1.1448(5) 0.0574(2) 0.6427(4) 0.0560(14) Uani 1 1 d . . .
H112 H 1.1449 0.0868 0.5998 0.067 Uiso 1 1 calc R . .
C114 C 1.2430(5) -0.0242(3) 0.7206(4) 0.0656(16) Uani 1 1 d . . .
H114 H 1.3076 -0.0502 0.7313 0.079 Uiso 1 1 calc R . .
C115 C 1.1497(5) -0.0290(3) 0.7688(4) 0.0631(16) Uani 1 1 d . . .
H115 H 1.1513 -0.0583 0.8118 0.076 Uiso 1 1 calc R . .
C116 C 1.0541(5) 0.0096(3) 0.7531(3) 0.0534(13) Uani 1 1 d . . .
H116 H 0.9912 0.0062 0.7856 0.064 Uiso 1 1 calc R . .
C121 C 0.8031(4) 0.0646(2) 0.6799(3) 0.0449(12) Uani 1 1 d . . .
C126 C 0.7975(5) 0.0029(3) 0.6475(4) 0.0655(16) Uani 1 1 d . . .
H126 H 0.8648 -0.0158 0.6305 0.079 Uiso 1 1 calc R . .
C125 C 0.6972(6) -0.0300(3) 0.6403(5) 0.080(2) Uani 1 1 d . . .
H125 H 0.6952 -0.0711 0.6190 0.096 Uiso 1 1 calc R . .
C124 C 0.5983(6) -0.0020(4) 0.6648(5) 0.093(2) Uani 1 1 d . . .
H124 H 0.5290 -0.0249 0.6600 0.111 Uiso 1 1 calc R . .
C122 C 0.7026(5) 0.0905(3) 0.7043(4) 0.0752(19) Uani 1 1 d . . .
H122 H 0.7044 0.1311 0.7271 0.090 Uiso 1 1 calc R . .
C22 C 1.2147(5) 0.1718(3) 0.7809(4) 0.0564(15) Uani 1 1 d . . .
C21 C 1.3352(5) 0.1727(3) 0.7716(5) 0.0761(19) Uani 1 1 d . . .
H21 H 1.3626 0.1933 0.7262 0.091 Uiso 1 1 calc R . .
C20 C 1.4127(6) 0.1439(4) 0.8275(6) 0.086(2) Uani 1 1 d . . .
H20 H 1.4918 0.1468 0.8205 0.103 Uiso 1 1 calc R . .
C19 C 1.3772(7) 0.1118(4) 0.8920(6) 0.093(3) Uani 1 1 d . . .
H19 H 1.4323 0.0914 0.9276 0.112 Uiso 1 1 calc R . .
C24 C 1.2576(6) 0.1079(3) 0.9082(5) 0.076(2) Uani 1 1 d . . .
C18 C 1.2084(8) 0.0771(3) 0.9733(5) 0.089(3) Uani 1 1 d . . .
H18 H 1.2569 0.0557 1.0125 0.106 Uiso 1 1 calc R . .
C17 C 1.0913(8) 0.0772(3) 0.9815(4) 0.086(2) Uani 1 1 d . . .
H17 H 1.0596 0.0549 1.0239 0.104 Uiso 1 1 calc R . .
C16 C 1.0219(6) 0.1113(3) 0.9250(4) 0.0651(16) Uani 1 1 d . . .
H16 H 0.9427 0.1134 0.9320 0.078 Uiso 1 1 calc R . .
C23 C 1.1781(5) 0.1406(3) 0.8507(4) 0.0552(14) Uani 1 1 d . . .
C14 C 0.9213(4) 0.2831(2) 0.9013(3) 0.0421(11) Uani 1 1 d . . .
C15 C 0.9304(5) 0.3302(3) 0.9625(3) 0.0505(13) Uani 1 1 d . . .
C9 C 1.0318(5) 0.3682(3) 0.9672(4) 0.0587(15) Uani 1 1 d . . .
H9 H 1.0410 0.4000 1.0070 0.070 Uiso 1 1 calc R . .
C8 C 1.1152(5) 0.3586(3) 0.9146(4) 0.0576(14) Uani 1 1 d . . .
H8 H 1.1825 0.3832 0.9183 0.069 Uiso 1 1 calc R . .
C7 C 1.0990(5) 0.3107(2) 0.8537(4) 0.0539(14) Uani 1 1 d . . .
H7 H 1.1560 0.3048 0.8168 0.065 Uiso 1 1 calc R . .
C10 C 0.8379(6) 0.3376(3) 1.0142(4) 0.0663(16) Uani 1 1 d . . .
H10 H 0.8414 0.3682 1.0557 0.080 Uiso 1 1 calc R . .
C11 C 0.7419(6) 0.2980(3) 1.0018(4) 0.0732(19) Uani 1 1 d . . .
H11 H 0.6799 0.3033 1.0347 0.088 Uiso 1 1 calc R . .
C12 C 0.7354(5) 0.2507(3) 0.9419(4) 0.0622(15) Uani 1 1 d . . .
H12 H 0.6692 0.2254 0.9357 0.075 Uiso 1 1 calc R . .
C13 C 0.8244(4) 0.2403(2) 0.8915(3) 0.0496(13) Uani 1 1 d . . .

loop_
_atom_site_aniso_label
_atom_site_aniso_U_11
_atom_site_aniso_U_22
_atom_site_aniso_U_33
_atom_site_aniso_U_23
_atom_site_aniso_U_13
_atom_site_aniso_U_12
Ru1 0.0388(2) 0.0378(2) 0.0415(3) -0.00140(17) 0.00362(16) 0.00114(16)
P1 0.0408(7) 0.0340(6) 0.0442(7) -0.0009(5) 0.0046(5) 0.0005(5)
P2 0.0433(7) 0.0335(7) 0.0445(7) -0.0009(5) 0.0047(5) 0.0025(5)
O2 0.046(2) 0.049(2) 0.060(2) -0.0034(17) 0.0096(17) 0.0032(16)
O1 0.045(2) 0.052(2) 0.055(2) -0.0083(17) 0.0096(16) -0.0047(16)
C113 0.048(3) 0.059(4) 0.089(5) 0.000(3) 0.011(3) 0.016(3)
C123 0.050(4) 0.109(6) 0.134(7) -0.042(5) 0.022(4) -0.022(4)
N2 0.059(3) 0.045(2) 0.048(3) -0.007(2) -0.006(2) 0.003(2)
N1 0.044(2) 0.040(2) 0.047(2) -0.0049(19) 0.0051(19) 0.0005(19)
C1 0.038(2) 0.041(3) 0.044(3) -0.004(2) 0.002(2) 0.000(2)
C2 0.037(2) 0.035(3) 0.047(3) -0.003(2) 0.006(2) 0.0004(19)
C211 0.060(3) 0.039(3) 0.045(3) 0.000(2) 0.003(2) -0.004(2)
C216 0.071(4) 0.049(3) 0.086(5) -0.005(3) 0.019(4) -0.008(3)
C215 0.070(4) 0.075(5) 0.087(5) -0.006(4) 0.013(3) -0.029(4)
C214 0.090(5) 0.056(4) 0.083(5) 0.011(3) -0.017(4) -0.027(4)
C213 0.099(5) 0.040(3) 0.097(5) 0.012(3) -0.025(4) -0.011(3)
C212 0.072(4) 0.039(3) 0.080(4) -0.001(3) -0.010(3) 0.001(3)
C221 0.051(3) 0.038(3) 0.051(3) -0.003(2) 0.007(2) 0.005(2)
C226 0.058(4) 0.080(4) 0.054(4) -0.009(3) -0.001(3) 0.024(3)
C225 0.075(4) 0.090(5) 0.069(4) -0.016(4) 0.009(3) 0.030(4)
C224 0.046(3) 0.075(5) 0.112(6) -0.002(4) 0.009(4) 0.016(3)
C223 0.054(4) 0.073(4) 0.107(6) -0.026(4) -0.008(4) 0.006(3)
C222 0.053(3) 0.055(3) 0.073(4) -0.019(3) -0.002(3) 0.006(3)
C3 0.054(3) 0.041(3) 0.048(3) 0.003(2) 0.004(2) 0.000(2)
C4 0.062(3) 0.057(3) 0.043(3) 0.005(3) 0.008(3) -0.003(3)
C5 0.056(3) 0.061(3) 0.041(3) -0.011(3) 0.005(2) 0.000(3)
C6 0.045(3) 0.041(3) 0.051(3) -0.008(2) 0.003(2) 0.006(2)
C111 0.044(3) 0.038(3) 0.052(3) -0.005(2) 0.000(2) 0.005(2)
C112 0.049(3) 0.044(3) 0.075(4) 0.001(3) 0.009(3) -0.003(2)
C114 0.055(3) 0.055(4) 0.085(4) -0.006(3) -0.007(3) 0.017(3)
C115 0.077(4) 0.050(3) 0.061(4) 0.004(3) -0.007(3) 0.016(3)
C116 0.056(3) 0.051(3) 0.053(3) 0.001(3) 0.000(3) 0.003(3)
C121 0.045(3) 0.043(3) 0.047(3) 0.002(2) 0.004(2) -0.002(2)
C126 0.063(4) 0.050(3) 0.083(4) -0.006(3) -0.001(3) -0.005(3)
C125 0.065(4) 0.063(4) 0.111(6) -0.008(4) -0.003(4) -0.024(3)
C124 0.074(5) 0.099(6) 0.105(6) -0.019(5) 0.009(4) -0.046(4)
C122 0.066(4) 0.065(4) 0.098(5) -0.026(4) 0.023(4) -0.009(3)
C22 0.044(3) 0.052(3) 0.072(4) -0.025(3) 0.001(3) -0.001(3)
C21 0.045(3) 0.092(5) 0.092(5) -0.036(4) 0.006(3) 0.005(3)
C20 0.046(4) 0.087(6) 0.122(7) -0.047(5) -0.010(4) 0.013(4)
C19 0.074(5) 0.073(5) 0.126(7) -0.046(5) -0.036(5) 0.030(4)
C24 0.079(5) 0.048(4) 0.096(5) -0.028(4) -0.034(4) 0.020(3)
C18 0.128(7) 0.057(4) 0.072(5) -0.001(4) -0.047(5) 0.011(4)
C17 0.137(7) 0.063(4) 0.056(4) 0.010(3) -0.013(4) 0.009(5)
C16 0.086(4) 0.058(4) 0.051(4) 0.007(3) 0.000(3) -0.004(3)
C23 0.054(3) 0.048(3) 0.062(4) -0.017(3) -0.006(3) 0.000(3)
C14 0.046(3) 0.041(3) 0.039(3) 0.002(2) 0.005(2) 0.005(2)
C15 0.059(3) 0.047(3) 0.046(3) 0.001(2) 0.004(3) 0.004(3)
C9 0.070(4) 0.045(3) 0.061(4) -0.014(3) 0.000(3) 0.007(3)
C8 0.053(3) 0.051(3) 0.069(4) -0.010(3) 0.005(3) -0.008(3)
C7 0.045(3) 0.055(3) 0.062(4) -0.001(3) 0.003(3) -0.002(2)
C10 0.077(4) 0.063(4) 0.061(4) -0.010(3) 0.024(3) 0.007(3)
C11 0.084(5) 0.070(4) 0.070(4) -0.011(3) 0.037(4) -0.003(4)
C12 0.063(4) 0.058(4) 0.069(4) -0.001(3) 0.027(3) -0.003(3)
C13 0.048(3) 0.051(3) 0.050(3) 0.005(3) 0.006(2) 0.002(2)

loop_
_atom_type_symbol
_atom_type_description
_atom_type_scat_dispersion_real
_atom_type_scat_dispersion_imag
_atom_type_scat_source
C C 0.0033 0.0016 'International Tables Vol C Tables 4.2.6.8 and 6.1.1.4'
H H 0.0000 0.0000 'International Tables Vol C Tables 4.2.6.8 and 6.1.1.4'
N N 0.0061 0.0033 'International Tables Vol C Tables 4.2.6.8 and 6.1.1.4'
O O 0.0106 0.0060 'International Tables Vol C Tables 4.2.6.8 and 6.1.1.4'
P P 0.1023 0.0942 'International Tables Vol C Tables 4.2.6.8 and 6.1.1.4'
Ru Ru -1.2594 0.8363 'International Tables Vol C Tables 4.2.6.8 and 6.1.1.4'

loop_
_geom_angle_atom_site_label_1
_geom_angle_atom_site_label_2
_geom_angle_atom_site_label_3
_geom_angle
_geom_angle_site_symmetry_1
_geom_angle_site_symmetry_3
_geom_angle_publ_flag
O2 Ru1 O1 167.68(14) . . ?
O2 Ru1 N1 91.18(15) . . ?
O1 Ru1 N1 79.54(14) . . ?
O2 Ru1 N2 79.88(16) . . ?
O1 Ru1 N2 91.25(16) . . ?
N1 Ru1 N2 85.64(15) . . ?
O2 Ru1 P2 92.48(11) . . ?
O1 Ru1 P2 96.49(10) . . ?
N1 Ru1 P2 95.81(11) . . ?
N2 Ru1 P2 172.26(13) . . ?
O2 Ru1 P1 88.20(10) . . ?
O1 Ru1 P1 101.11(10) . . ?
N1 Ru1 P1 179.33(12) . . ?
N2 Ru1 P1 94.52(11) . . ?
P2 Ru1 P1 83.95(5) . . ?
C1 P1 C111 105.5(2) . . ?
C1 P1 C121 100.7(2) . . ?
C111 P1 C121 103.0(2) . . ?
C1 P1 Ru1 108.56(16) . . ?
C111 P1 Ru1 113.17(16) . . ?
C121 P1 Ru1 123.94(17) . . ?
C221 P2 C211 103.2(2) . . ?
C221 P2 C2 105.8(2) . . ?
C211 P2 C2 102.3(2) . . ?
C221 P2 Ru1 118.42(18) . . ?
C211 P2 Ru1 117.12(17) . . ?
C2 P2 Ru1 108.39(15) . . ?
C22 O2 Ru1 111.5(3) . . ?
C13 O1 Ru1 112.1(3) . . ?
C114 C113 C112 119.9(6) . . ?
C114 C113 H113 120.0 . . ?
C112 C113 H113 120.0 . . ?
C124 C123 C122 118.1(7) . . ?
C124 C123 H123 120.9 . . ?
C122 C123 H123 120.9 . . ?
C16 N2 C23 119.0(5) . . ?
C16 N2 Ru1 129.7(4) . . ?
C23 N2 Ru1 111.3(4) . . ?
C7 N1 C14 118.9(4) . . ?
C7 N1 Ru1 128.4(4) . . ?
C14 N1 Ru1 112.7(3) . . ?
C2 C1 C6 119.2(4) . . ?
C2 C1 P1 116.5(4) . . ?
C6 C1 P1 124.3(4) . . ?
C1 C2 C3 120.0(4) . . ?
C1 C2 P2 116.2(4) . . ?
C3 C2 P2 123.8(4) . . ?
C212 C211 C216 118.4(5) . . ?
C212 C211 P2 125.0(5) . . ?
C216 C211 P2 116.6(4) . . ?
C211 C216 C215 120.3(6) . . ?
C211 C216 H216 119.9 . . ?
C215 C216 H216 119.9 . . ?
C214 C215 C216 120.2(7) . . ?
C214 C215 H215 119.9 . . ?
C216 C215 H215 119.9 . . ?
C215 C214 C213 120.5(6) . . ?
C215 C214 H214 119.8 . . ?
C213 C214 H214 119.8 . . ?
C214 C213 C212 119.4(6) . . ?
C214 C213 H213 120.3 . . ?
C212 C213 H213 120.3 . . ?
C211 C212 C213 121.1(6) . . ?
C211 C212 H212 119.4 . . ?
C213 C212 H212 119.4 . . ?
C226 C221 C222 116.8(5) . . ?
C226 C221 P2 117.7(4) . . ?
C222 C221 P2 125.5(4) . . ?
C225 C226 C221 122.4(6) . . ?
C225 C226 H226 118.8 . . ?
C221 C226 H226 118.8 . . ?
C224 C225 C226 118.4(6) . . ?
C224 C225 H225 120.8 . . ?
C226 C225 H225 120.8 . . ?
C225 C224 C223 121.0(6) . . ?
C225 C224 H224 119.5 . . ?
C223 C224 H224 119.5 . . ?
C222 C223 C224 120.1(6) . . ?
C222 C223 H223 119.9 . . ?
C224 C223 H223 119.9 . . ?
C223 C222 C221 121.3(6) . . ?
C223 C222 H222 119.4 . . ?
C221 C222 H222 119.4 . . ?
C4 C3 C2 120.4(5) . . ?
C4 C3 H3 119.8 . . ?
C2 C3 H3 119.8 . . ?
C3 C4 C5 120.6(5) . . ?
C3 C4 H4 119.7 . . ?
C5 C4 H4 119.7 . . ?
C6 C5 C4 119.3(5) . . ?
C6 C5 H5 120.3 . . ?
C4 C5 H5 120.3 . . ?
C5 C6 C1 120.5(5) . . ?
C5 C6 H6 119.8 . . ?
C1 C6 H6 119.8 . . ?
C112 C111 C116 117.8(5) . . ?
C112 C111 P1 123.2(4) . . ?
C116 C111 P1 118.1(4) . . ?
C111 C112 C113 121.9(5) . . ?
C111 C112 H112 119.1 . . ?
C113 C112 H112 119.1 . . ?
C113 C114 C115 120.2(5) . . ?
C113 C114 H114 119.9 . . ?
C115 C114 H114 119.9 . . ?
C116 C115 C114 120.0(5) . . ?
C116 C115 H115 120.0 . . ?
C114 C115 H115 120.0 . . ?
C115 C116 C111 120.3(5) . . ?
C115 C116 H116 119.9 . . ?
C111 C116 H116 119.9 . . ?
C122 C121 C126 117.5(5) . . ?
C122 C121 P1 119.6(4) . . ?
C126 C121 P1 122.7(4) . . ?
C125 C126 C121 121.7(6) . . ?
C125 C126 H126 119.2 . . ?
C121 C126 H126 119.2 . . ?
C126 C125 C124 119.0(6) . . ?
C126 C125 H125 120.5 . . ?
C124 C125 H125 120.5 . . ?
C123 C124 C125 122.1(6) . . ?
C123 C124 H124 119.0 . . ?
C125 C124 H124 119.0 . . ?
C121 C122 C123 121.6(6) . . ?
C121 C122 H122 119.2 . . ?
C123 C122 H122 119.2 . . ?
O2 C22 C23 120.6(5) . . ?
O2 C22 C21 122.6(6) . . ?
C23 C22 C21 116.8(6) . . ?
C20 C21 C22 121.7(7) . . ?
C20 C21 H21 119.2 . . ?
C22 C21 H21 119.2 . . ?
C19 C20 C21 121.4(7) . . ?
C19 C20 H20 119.3 . . ?
C21 C20 H20 119.3 . . ?
C20 C19 C24 122.0(7) . . ?
C20 C19 H19 119.0 . . ?
C24 C19 H19 119.0 . . ?
C18 C24 C19 128.3(7) . . ?
C18 C24 C23 116.0(7) . . ?
C19 C24 C23 115.8(8) . . ?
C17 C18 C24 122.2(6) . . ?
C17 C18 H18 118.9 . . ?
C24 C18 H18 118.9 . . ?
C18 C17 C16 117.9(7) . . ?
C18 C17 H17 121.1 . . ?
C16 C17 H17 121.1 . . ?
N2 C16 C17 123.7(7) . . ?
N2 C16 H16 118.1 . . ?
C17 C16 H16 118.1 . . ?
N2 C23 C22 116.6(5) . . ?
N2 C23 C24 121.2(6) . . ?
C22 C23 C24 122.2(6) . . ?
N1 C14 C15 122.0(5) . . ?
N1 C14 C13 115.4(4) . . ?
C15 C14 C13 122.6(5) . . ?
C14 C15 C9 117.2(5) . . ?
C14 C15 C10 118.5(5) . . ?
C9 C15 C10 124.3(5) . . ?
C8 C9 C15 120.6(5) . . ?
C8 C9 H9 119.7 . . ?
C15 C9 H9 119.7 . . ?
C9 C8 C7 119.0(5) . . ?
C9 C8 H8 120.5 . . ?
C7 C8 H8 120.5 . . ?
N1 C7 C8 122.4(5) . . ?
N1 C7 H7 118.8 . . ?
C8 C7 H7 118.8 . . ?
C11 C10 C15 118.5(6) . . ?
C11 C10 H10 120.8 . . ?
C15 C10 H10 120.8 . . ?
C12 C11 C10 122.2(6) . . ?
C12 C11 H11 118.9 . . ?
C10 C11 H11 118.9 . . ?
C13 C12 C11 121.7(6) . . ?
C13 C12 H12 119.2 . . ?
C11 C12 H12 119.2 . . ?
O1 C13 C12 123.3(5) . . ?
O1 C13 C14 120.2(5) . . ?
C12 C13 C14 116.4(5) . . ?

loop_
_geom_bond_atom_site_label_1
_geom_bond_atom_site_label_2
_geom_bond_distance
_geom_bond_site_symmetry_2
_geom_bond_publ_flag
Ru1 O2 2.081(4) . ?
Ru1 O1 2.098(4) . ?
Ru1 N1 2.101(4) . ?
Ru1 N2 2.107(4) . ?
Ru1 P2 2.2479(13) . ?
Ru1 P1 2.2498(13) . ?
P1 C1 1.822(5) . ?
P1 C111 1.824(5) . ?
P1 C121 1.833(5) . ?
P2 C221 1.810(5) . ?
P2 C211 1.832(5) . ?
P2 C2 1.841(5) . ?
O2 C22 1.327(7) . ?
O1 C13 1.320(6) . ?
C113 C114 1.344(8) . ?
C113 C112 1.390(7) . ?
C113 H113 0.9300 . ?
C123 C124 1.355(9) . ?
C123 C122 1.387(8) . ?
C123 H123 0.9300 . ?
N2 C16 1.329(7) . ?
N2 C23 1.366(7) . ?
N1 C7 1.319(6) . ?
N1 C14 1.371(6) . ?
C1 C2 1.384(6) . ?
C1 C6 1.401(6) . ?
C2 C3 1.385(7) . ?
C211 C212 1.357(7) . ?
C211 C216 1.387(8) . ?
C216 C215 1.406(8) . ?
C216 H216 0.9300 . ?
C215 C214 1.346(9) . ?
C215 H215 0.9300 . ?
C214 C213 1.365(10) . ?
C214 H214 0.9300 . ?
C213 C212 1.411(8) . ?
C213 H213 0.9300 . ?
C212 H212 0.9300 . ?
C221 C226 1.393(7) . ?
C221 C222 1.395(7) . ?
C226 C225 1.387(8) . ?
C226 H226 0.9300 . ?
C225 C224 1.367(9) . ?
C225 H225 0.9300 . ?
C224 C223 1.373(9) . ?
C224 H224 0.9300 . ?
C223 C222 1.372(8) . ?
C223 H223 0.9300 . ?
C222 H222 0.9300 . ?
C3 C4 1.374(7) . ?
C3 H3 0.9300 . ?
C4 C5 1.383(7) . ?
C4 H4 0.9300 . ?
C5 C6 1.382(7) . ?
C5 H5 0.9300 . ?
C6 H6 0.9300 . ?
C111 C112 1.353(7) . ?
C111 C116 1.407(7) . ?
C112 H112 0.9300 . ?
C114 C115 1.379(8) . ?
C114 H114 0.9300 . ?
C115 C116 1.377(7) . ?
C115 H115 0.9300 . ?
C116 H116 0.9300 . ?
C121 C122 1.365(7) . ?
C121 C126 1.398(7) . ?
C126 C125 1.345(7) . ?
C126 H126 0.9300 . ?
C125 C124 1.368(9) . ?
C125 H125 0.9300 . ?
C124 H124 0.9300 . ?
C122 H122 0.9300 . ?
C22 C23 1.401(8) . ?
C22 C21 1.409(7) . ?
C21 C20 1.366(10) . ?
C21 H21 0.9300 . ?
C20 C19 1.334(10) . ?
C20 H20 0.9300 . ?
C19 C24 1.425(10) . ?
C19 H19 0.9300 . ?
C24 C18 1.395(10) . ?
C24 C23 1.433(8) . ?
C18 C17 1.367(10) . ?
C18 H18 0.9300 . ?
C17 C16 1.373(8) . ?
C17 H17 0.9300 . ?
C16 H16 0.9300 . ?
C14 C15 1.400(7) . ?
C14 C13 1.434(7) . ?
C15 C9 1.413(7) . ?
C15 C10 1.414(7) . ?
C9 C8 1.347(8) . ?
C9 H9 0.9300 . ?
C8 C7 1.414(7) . ?
C8 H8 0.9300 . ?
C7 H7 0.9300 . ?
C10 C11 1.388(8) . ?
C10 H10 0.9300 . ?
C11 C12 1.387(8) . ?
C11 H11 0.9300 . ?
C12 C13 1.376(7) . ?
C12 H12 0.9300 . ?

loop_
_geom_torsion_atom_site_label_1
_geom_torsion_atom_site_label_2
_geom_torsion_atom_site_label_3
_geom_torsion_atom_site_label_4
_geom_torsion
_geom_torsion_site_symmetry_1
_geom_torsion_site_symmetry_2
_geom_torsion_site_symmetry_3
_geom_torsion_site_symmetry_4
_geom_torsion_publ_flag
O2 Ru1 P1 C1 -70.56(19) . . . . ?
O1 Ru1 P1 C1 117.58(19) . . . . ?
N1 Ru1 P1 C1 -47(10) . . . . ?
N2 Ru1 P1 C1 -150.2(2) . . . . ?
P2 Ru1 P1 C1 22.13(16) . . . . ?
O2 Ru1 P1 C111 46.2(2) . . . . ?
O1 Ru1 P1 C111 -125.7(2) . . . . ?
N1 Ru1 P1 C111 70(10) . . . . ?
N2 Ru1 P1 C111 -33.5(2) . . . . ?
P2 Ru1 P1 C111 138.9(2) . . . . ?
O2 Ru1 P1 C121 171.9(2) . . . . ?
O1 Ru1 P1 C121 0.1(2) . . . . ?
N1 Ru1 P1 C121 -165(10) . . . . ?
N2 Ru1 P1 C121 92.2(2) . . . . ?
P2 Ru1 P1 C121 -95.40(19) . . . . ?
O2 Ru1 P2 C221 -172.9(2) . . . . ?
O1 Ru1 P2 C221 -1.4(2) . . . . ?
N1 Ru1 P2 C221 -81.5(2) . . . . ?
N2 Ru1 P2 C221 178.1(9) . . . . ?
P1 Ru1 P2 C221 99.17(19) . . . . ?
O2 Ru1 P2 C211 -48.3(2) . . . . ?
O1 Ru1 P2 C211 123.3(2) . . . . ?
N1 Ru1 P2 C211 43.2(2) . . . . ?
N2 Ru1 P2 C211 -57.3(9) . . . . ?
P1 Ru1 P2 C211 -136.2(2) . . . . ?
O2 Ru1 P2 C2 66.76(19) . . . . ?
O1 Ru1 P2 C2 -121.71(19) . . . . ?
N1 Ru1 P2 C2 158.2(2) . . . . ?
N2 Ru1 P2 C2 57.8(9) . . . . ?
P1 Ru1 P2 C2 -21.17(17) . . . . ?
O1 Ru1 O2 C22 40.2(8) . . . . ?
N1 Ru1 O2 C22 81.1(3) . . . . ?
N2 Ru1 O2 C22 -4.3(3) . . . . ?
P2 Ru1 O2 C22 176.9(3) . . . . ?
P1 Ru1 O2 C22 -99.2(3) . . . . ?
O2 Ru1 O1 C13 38.9(8) . . . . ?
N1 Ru1 O1 C13 -2.8(3) . . . . ?
N2 Ru1 O1 C13 82.5(3) . . . . ?
P2 Ru1 O1 C13 -97.5(3) . . . . ?
P1 Ru1 O1 C13 177.4(3) . . . . ?
O2 Ru1 N2 C16 -177.9(5) . . . . ?
O1 Ru1 N2 C16 10.7(5) . . . . ?
N1 Ru1 N2 C16 90.1(5) . . . . ?
P2 Ru1 N2 C16 -168.8(6) . . . . ?
P1 Ru1 N2 C16 -90.5(5) . . . . ?
O2 Ru1 N2 C23 4.1(3) . . . . ?
O1 Ru1 N2 C23 -167.3(3) . . . . ?
N1 Ru1 N2 C23 -87.9(3) . . . . ?
P2 Ru1 N2 C23 13.2(11) . . . . ?
P1 Ru1 N2 C23 91.4(3) . . . . ?
O2 Ru1 N1 C7 6.9(4) . . . . ?
O1 Ru1 N1 C7 178.7(5) . . . . ?
N2 Ru1 N1 C7 86.6(4) . . . . ?
P2 Ru1 N1 C7 -85.7(4) . . . . ?
P1 Ru1 N1 C7 -17(11) . . . . ?
O2 Ru1 N1 C14 -169.1(3) . . . . ?
O1 Ru1 N1 C14 2.8(3) . . . . ?
N2 Ru1 N1 C14 -89.3(3) . . . . ?
P2 Ru1 N1 C14 98.3(3) . . . . ?
P1 Ru1 N1 C14 168(28) . . . . ?
C111 P1 C1 C2 -140.9(4) . . . . ?
C121 P1 C1 C2 112.2(4) . . . . ?
Ru1 P1 C1 C2 -19.4(4) . . . . ?
C111 P1 C1 C6 40.4(5) . . . . ?
C121 P1 C1 C6 -66.5(4) . . . . ?
Ru1 P1 C1 C6 162.0(4) . . . . ?
C6 C1 C2 C3 -0.9(7) . . . . ?
P1 C1 C2 C3 -179.7(4) . . . . ?
C6 C1 C2 P2 -179.3(4) . . . . ?
P1 C1 C2 P2 2.0(5) . . . . ?
C221 P2 C2 C1 -111.7(4) . . . . ?
C211 P2 C2 C1 140.6(4) . . . . ?
Ru1 P2 C2 C1 16.3(4) . . . . ?
C221 P2 C2 C3 70.1(5) . . . . ?
C211 P2 C2 C3 -37.6(5) . . . . ?
Ru1 P2 C2 C3 -162.0(4) . . . . ?
C221 P2 C211 C212 13.5(5) . . . . ?
C2 P2 C211 C212 123.1(5) . . . . ?
Ru1 P2 C211 C212 -118.5(5) . . . . ?
C221 P2 C211 C216 -167.3(4) . . . . ?
C2 P2 C211 C216 -57.6(5) . . . . ?
Ru1 P2 C211 C216 60.8(5) . . . . ?
C212 C211 C216 C215 -4.6(9) . . . . ?
P2 C211 C216 C215 176.1(5) . . . . ?
C211 C216 C215 C214 4.3(10) . . . . ?
C216 C215 C214 C213 -0.7(10) . . . . ?
C215 C214 C213 C212 -2.3(10) . . . . ?
C216 C211 C212 C213 1.6(9) . . . . ?
P2 C211 C212 C213 -179.2(5) . . . . ?
C214 C213 C212 C211 1.9(10) . . . . ?
C211 P2 C221 C226 -74.6(5) . . . . ?
C2 P2 C221 C226 178.3(4) . . . . ?
Ru1 P2 C221 C226 56.6(5) . . . . ?
C211 P2 C221 C222 108.8(5) . . . . ?
C2 P2 C221 C222 1.7(5) . . . . ?
Ru1 P2 C221 C222 -120.0(5) . . . . ?
C222 C221 C226 C225 -0.6(9) . . . . ?
P2 C221 C226 C225 -177.5(5) . . . . ?
C221 C226 C225 C224 1.1(10) . . . . ?
C226 C225 C224 C223 -1.3(11) . . . . ?
C225 C224 C223 C222 1.0(11) . . . . ?
C224 C223 C222 C221 -0.4(11) . . . . ?
C226 C221 C222 C223 0.2(9) . . . . ?
P2 C221 C222 C223 176.9(5) . . . . ?
C1 C2 C3 C4 -0.7(7) . . . . ?
P2 C2 C3 C4 177.5(4) . . . . ?
C2 C3 C4 C5 0.9(8) . . . . ?
C3 C4 C5 C6 0.6(8) . . . . ?
C4 C5 C6 C1 -2.3(7) . . . . ?
C2 C1 C6 C5 2.5(7) . . . . ?
P1 C1 C6 C5 -178.9(4) . . . . ?
C1 P1 C111 C112 31.0(5) . . . . ?
C121 P1 C111 C112 136.2(4) . . . . ?
Ru1 P1 C111 C112 -87.6(4) . . . . ?
C1 P1 C111 C116 -160.4(4) . . . . ?
C121 P1 C111 C116 -55.2(4) . . . . ?
Ru1 P1 C111 C116 81.0(4) . . . . ?
C116 C111 C112 C113 0.5(8) . . . . ?
P1 C111 C112 C113 169.1(4) . . . . ?
C114 C113 C112 C111 -0.9(9) . . . . ?
C112 C113 C114 C115 0.7(9) . . . . ?
C113 C114 C115 C116 -0.2(9) . . . . ?
C114 C115 C116 C111 -0.2(8) . . . . ?
C112 C111 C116 C115 0.0(8) . . . . ?
P1 C111 C116 C115 -169.2(4) . . . . ?
C1 P1 C121 C122 -94.2(5) . . . . ?
C111 P1 C121 C122 157.0(5) . . . . ?
Ru1 P1 C121 C122 27.0(5) . . . . ?
C1 P1 C121 C126 80.2(5) . . . . ?
C111 P1 C121 C126 -28.6(5) . . . . ?
Ru1 P1 C121 C126 -158.6(4) . . . . ?
C122 C121 C126 C125 0.1(9) . . . . ?
P1 C121 C126 C125 -174.4(5) . . . . ?
C121 C126 C125 C124 0.5(10) . . . . ?
C122 C123 C124 C125 -1.5(13) . . . . ?
C126 C125 C124 C123 0.3(12) . . . . ?
C126 C121 C122 C123 -1.4(10) . . . . ?
P1 C121 C122 C123 173.3(6) . . . . ?
C124 C123 C122 C121 2.1(12) . . . . ?
Ru1 O2 C22 C23 4.0(6) . . . . ?
Ru1 O2 C22 C21 -174.5(4) . . . . ?
O2 C22 C21 C20 179.1(6) . . . . ?
C23 C22 C21 C20 0.5(9) . . . . ?
C22 C21 C20 C19 2.4(11) . . . . ?
C21 C20 C19 C24 -2.6(11) . . . . ?
C20 C19 C24 C18 -179.0(7) . . . . ?
C20 C19 C24 C23 0.0(9) . . . . ?
C19 C24 C18 C17 179.8(6) . . . . ?
C23 C24 C18 C17 0.9(10) . . . . ?
C24 C18 C17 C16 -2.8(10) . . . . ?
C23 N2 C16 C17 -1.9(8) . . . . ?
Ru1 N2 C16 C17 -179.8(4) . . . . ?
C18 C17 C16 N2 3.4(10) . . . . ?
C16 N2 C23 C22 178.5(5) . . . . ?
Ru1 N2 C23 C22 -3.3(6) . . . . ?
C16 N2 C23 C24 -0.3(7) . . . . ?
Ru1 N2 C23 C24 178.0(4) . . . . ?
O2 C22 C23 N2 -0.5(7) . . . . ?
C21 C22 C23 N2 178.1(5) . . . . ?
O2 C22 C23 C24 178.2(5) . . . . ?
C21 C22 C23 C24 -3.2(8) . . . . ?
C18 C24 C23 N2 0.7(8) . . . . ?
C19 C24 C23 N2 -178.4(5) . . . . ?
C18 C24 C23 C22 -177.9(5) . . . . ?
C19 C24 C23 C22 3.0(8) . . . . ?
C7 N1 C14 C15 0.2(7) . . . . ?
Ru1 N1 C14 C15 176.6(4) . . . . ?
C7 N1 C14 C13 -178.7(4) . . . . ?
Ru1 N1 C14 C13 -2.3(5) . . . . ?
N1 C14 C15 C9 -0.6(7) . . . . ?
C13 C14 C15 C9 178.3(5) . . . . ?
N1 C14 C15 C10 178.5(5) . . . . ?
C13 C14 C15 C10 -2.7(8) . . . . ?
C14 C15 C9 C8 -0.1(8) . . . . ?
C10 C15 C9 C8 -179.0(6) . . . . ?
C15 C9 C8 C7 1.0(8) . . . . ?
C14 N1 C7 C8 0.7(7) . . . . ?
Ru1 N1 C7 C8 -175.0(4) . . . . ?
C9 C8 C7 N1 -1.3(8) . . . . ?
C14 C15 C10 C11 -0.4(8) . . . . ?
C9 C15 C10 C11 178.5(6) . . . . ?
C15 C10 C11 C12 1.7(9) . . . . ?
C10 C11 C12 C13 0.2(10) . . . . ?
Ru1 O1 C13 C12 178.8(4) . . . . ?
Ru1 O1 C13 C14 2.5(6) . . . . ?
C11 C12 C13 O1 -179.5(5) . . . . ?
C11 C12 C13 C14 -3.1(8) . . . . ?
N1 C14 C13 O1 -0.1(7) . . . . ?
C15 C14 C13 O1 -179.1(5) . . . . ?
N1 C14 C13 C12 -176.7(5) . . . . ?
C15 C14 C13 C12 4.4(7) . . . . ?
